data_7060925
loop_
_publ_author_name
'Koz\'a\<cek, Pavel'
'Dost\'al, Libor'
'Hejda, Martin'
'Mikysek, Tom\'a\<s'
'R\%u\<zi\<cka, Ale\<s'
'Erben, Milan'

_publ_section_title
;
 Synthesis and properties of 1,2,3-diazapnictol-5-yl substituted
 ferrocenes
;
_journal_issue 38
_journal_name_full 'New Journal of Chemistry'
_journal_page_first 18171
_journal_page_last 18182
_journal_paper_doi 10.1039/D1NJ02666F
_journal_volume 45
_journal_year 2021
_chemical_formula_sum 'C14 H16 Fe N2 O'
_chemical_formula_weight 284.14
_space_group_crystal_system orthorhombic
_space_group_IT_number 61
_space_group_name_Hall '-P 2ac 2ab'
_space_group_name_H-M_alt 'P b c a'
_atom_sites_solution_hydrogens geom
_audit_creation_method SHELXL-2017/1
_audit_update_record
;
2021-08-16 deposited with the CCDC.	2021-08-25 downloaded from the CCDC.
;
_cell_angle_alpha 90
_cell_angle_beta 90
_cell_angle_gamma 90
_cell_formula_units_Z 8
_cell_length_a 16.3414(11)
_cell_length_b 7.8369(5)
_cell_length_c 19.8330(10)
_cell_measurement_reflns_used 23544
_cell_measurement_temperature 150(2)
_cell_measurement_theta_max 27.5
_cell_measurement_theta_min 1
_cell_volume 2539.9(3)
_computing_cell_refinement 'APEX3 v2016.9-0 (Bruker AXS)'
_computing_data_collection 'Bruker Instrument Service vV6.2.3'
_computing_data_reduction 'SAINT V8.37A (Bruker AXS Inc., 2015)'
_computing_molecular_graphics 'SHELXL-2017/1 (Sheldrick, 2017)'
_computing_publication_material 'Bruker SHELXTL'
_computing_structure_refinement 'SHELXL-2017/1 (Sheldrick, 2017)'
_computing_structure_solution 'XT, VERSION 2014/5'
_diffrn_ambient_temperature 150(2)
_diffrn_detector_area_resol_mean 10.4167
_diffrn_measured_fraction_theta_full 0.999
_diffrn_measured_fraction_theta_max 0.999
_diffrn_measurement_device_type 'Bruker D8 - Venture'
_diffrn_measurement_method '\f and \w scans to fill the Ewald sphere'
_diffrn_radiation_type MoK\a
_diffrn_radiation_wavelength 0.71073
_diffrn_reflns_av_R_equivalents 0.1419
_diffrn_reflns_av_unetI/netI 0.0674
_diffrn_reflns_Laue_measured_fraction_full 0.999
_diffrn_reflns_Laue_measured_fraction_max 0.999
_diffrn_reflns_limit_h_max 20
_diffrn_reflns_limit_h_min -20
_diffrn_reflns_limit_k_max 9
_diffrn_reflns_limit_k_min -10
_diffrn_reflns_limit_l_max 25
_diffrn_reflns_limit_l_min -24
_diffrn_reflns_number 20629
_diffrn_reflns_point_group_measured_fraction_full 0.999
_diffrn_reflns_point_group_measured_fraction_max 0.999
_diffrn_reflns_theta_full 25.242
_diffrn_reflns_theta_max 26.994
_diffrn_reflns_theta_min 2.402
_diffrn_source 'sealed X-ray tube'
_exptl_absorpt_coefficient_mu 1.176
_exptl_absorpt_correction_T_max 0.7458
_exptl_absorpt_correction_T_min 0.5300
_exptl_absorpt_correction_type multi-scan
_exptl_absorpt_process_details
;
SADABS-2016/2 - Bruker AXS area detector
scaling and absorption correction
;
_exptl_crystal_colour orange
_exptl_crystal_density_diffrn 1.486
_exptl_crystal_description needle
_exptl_crystal_F_000 1184
_exptl_crystal_size_max 0.501
_exptl_crystal_size_mid 0.233
_exptl_crystal_size_min 0.130
_refine_diff_density_max 0.390
_refine_diff_density_min -0.420
_refine_diff_density_rms 0.085
_refine_ls_extinction_method none
_refine_ls_goodness_of_fit_ref 0.986
_refine_ls_hydrogen_treatment constr
_refine_ls_matrix_type full
_refine_ls_number_parameters 165
_refine_ls_number_reflns 2766
_refine_ls_number_restraints 0
_refine_ls_restrained_S_all 0.986
_refine_ls_R_factor_all 0.0895
_refine_ls_R_factor_gt 0.0473
_refine_ls_shift/su_max 0.001
_refine_ls_shift/su_mean 0.000
_refine_ls_structure_factor_coef Fsqd
_refine_ls_weighting_details 'w=1/[\s^2^(Fo^2^)+(0.0366P)^2^+2.2729P] where P=(Fo^2^+2Fc^2^)/3'
_refine_ls_weighting_scheme calc
_refine_ls_wR_factor_gt 0.0873
_refine_ls_wR_factor_ref 0.0966
_reflns_Friedel_coverage 0.000
_reflns_number_gt 1879
_reflns_number_total 2766
_reflns_threshold_expression 'I > 2\s(I)'
_cod_data_source_file d1nj02666f2.cif
_cod_data_source_block me181127Fe1
_cod_depositor_comments 'Adding full bibliography for 7060916--7060926.cif.'
_cod_original_formula_sum 'C14 H16 Fe1 N2 O1'
_cod_database_code 7060925
_shelx_shelxl_version_number 2017/1
_shelx_space_group_comment
;
The symmetry employed for this shelxl refinement is uniquely defined
by the following loop, which should always be used as a source of
symmetry information in preference to the above space-group names.
They are only intended as comments.
;
_exptl_absorpt_special_details
;
The ratio of minimum to maximum
apparent transmission was 0.703
;

loop_
_space_group_symop_operation_xyz
'x, y, z'
'-x+1/2, -y, z+1/2'
'-x, y+1/2, -z+1/2'
'x+1/2, -y+1/2, -z'
'-x, -y, -z'
'x-1/2, y, -z-1/2'
'x, -y-1/2, z-1/2'
'-x-1/2, y-1/2, z'

loop_
_atom_site_label
_atom_site_type_symbol
_atom_site_fract_x
_atom_site_fract_y
_atom_site_fract_z
_atom_site_U_iso_or_equiv
_atom_site_adp_type
_atom_site_occupancy
_atom_site_site_symmetry_order
_atom_site_calc_flag
_atom_site_refinement_flags_posn
_atom_site_refinement_flags_adp
_atom_site_refinement_flags_occupancy
_atom_site_disorder_assembly
_atom_site_disorder_group
Fe1 Fe 0.39869(3) 0.38264(6) 0.34706(2) 0.01859(14) Uani 1 1 d . . . . .
N1 N 0.28722(15) 0.3103(3) 0.52622(11) 0.0175(6) Uani 1 1 d . . . . .
O1 O 0.16240(13) 0.3642(3) 0.61235(11) 0.0268(5) Uani 1 1 d . . . . .
C1 C 0.38200(18) 0.4134(4) 0.44830(13) 0.0176(7) Uani 1 1 d . . . . .
C2 C 0.46525(19) 0.4496(4) 0.42886(14) 0.0213(7) Uani 1 1 d . . . . .
H2 H 0.515439 0.390707 0.445895 0.026 Uiso 1 1 calc R U . . .
N2 N 0.26066(15) 0.1875(3) 0.57171(11) 0.0183(6) Uani 1 1 d . . . . .
H2A H 0.285183 0.087716 0.574347 0.022 Uiso 1 1 calc R U . . .
C3 C 0.4629(2) 0.5867(4) 0.38205(14) 0.0248(8) Uani 1 1 d . . . . .
H3 H 0.511503 0.639406 0.359577 0.030 Uiso 1 1 calc R U . . .
C4 C 0.3807(2) 0.6346(4) 0.37177(16) 0.0291(8) Uani 1 1 d . . . . .
H4 H 0.361050 0.726018 0.340539 0.035 Uiso 1 1 calc R U . . .
C5 C 0.3302(2) 0.5278(4) 0.41280(15) 0.0250(8) Uani 1 1 d . . . . .
H5 H 0.269060 0.531287 0.415258 0.030 Uiso 1 1 calc R U . . .
C6 C 0.35583(19) 0.2806(4) 0.49636(14) 0.0185(7) Uani 1 1 d . . . . .
C8 C 0.16925(19) 0.0814(4) 0.65694(15) 0.0255(7) Uani 1 1 d . . . . .
H8A H 0.124177 0.120616 0.685616 0.038 Uiso 1 1 calc R U . . .
H8B H 0.215164 0.045095 0.685305 0.038 Uiso 1 1 calc R U . . .
H8C H 0.150729 -0.014886 0.629354 0.038 Uiso 1 1 calc R U . . .
C7 C 0.19638(19) 0.2247(4) 0.61174(14) 0.0199(7) Uani 1 1 d . . . . .
C9 C 0.4098(2) 0.1282(4) 0.50788(16) 0.0317(8) Uani 1 1 d . . . . .
H9A H 0.458730 0.137395 0.479532 0.048 Uiso 1 1 calc R U . . .
H9B H 0.379844 0.024004 0.496222 0.048 Uiso 1 1 calc R U . . .
H9C H 0.426073 0.123843 0.555414 0.048 Uiso 1 1 calc R U . . .
C10 C 0.3750(3) 0.1333(5) 0.32499(18) 0.0403(10) Uani 1 1 d . . . . .
H10 H 0.355476 0.044473 0.357426 0.048 Uiso 1 1 calc R U . . .
C11 C 0.4578(2) 0.1739(4) 0.31064(16) 0.0332(9) Uani 1 1 d . . . . .
H11 H 0.506976 0.118380 0.331156 0.040 Uiso 1 1 calc R U . . .
C12 C 0.4587(2) 0.3062(4) 0.26206(14) 0.0284(8) Uani 1 1 d . . . . .
H12 H 0.508667 0.361001 0.242569 0.034 Uiso 1 1 calc R U . . .
C13 C 0.3766(2) 0.3484(5) 0.24605(16) 0.0348(9) Uani 1 1 d . . . . .
H13 H 0.358203 0.437844 0.213430 0.042 Uiso 1 1 calc R U . . .
C14 C 0.3251(2) 0.2406(5) 0.28533(17) 0.0424(10) Uani 1 1 d . . . . .
H14 H 0.263924 0.241754 0.285234 0.051 Uiso 1 1 calc R U . . .

loop_
_atom_site_aniso_label
_atom_site_aniso_U_11
_atom_site_aniso_U_22
_atom_site_aniso_U_33
_atom_site_aniso_U_23
_atom_site_aniso_U_13
_atom_site_aniso_U_12
Fe1 0.0193(2) 0.0213(2) 0.0151(2) 0.00031(19) 0.00128(19) 0.0001(2)
N1 0.0211(14) 0.0150(14) 0.0163(12) 0.0031(10) 0.0039(10) -0.0003(11)
O1 0.0263(12) 0.0192(13) 0.0350(13) 0.0040(10) 0.0112(10) 0.0031(11)
C1 0.0219(18) 0.0170(17) 0.0139(13) -0.0002(12) 0.0031(11) 0.0012(13)
C2 0.0203(17) 0.0264(18) 0.0173(14) -0.0017(13) 0.0008(13) -0.0034(15)
N2 0.0175(14) 0.0137(13) 0.0238(12) 0.0030(11) 0.0068(11) 0.0002(11)
C3 0.0307(19) 0.0234(19) 0.0204(15) -0.0005(14) 0.0046(14) -0.0062(16)
C4 0.038(2) 0.0206(19) 0.0289(16) 0.0071(14) 0.0085(14) 0.0046(17)
C5 0.0274(19) 0.0206(18) 0.0268(17) 0.0058(14) 0.0082(14) 0.0059(15)
C6 0.0232(17) 0.0160(18) 0.0162(14) -0.0008(13) 0.0016(13) -0.0003(14)
C8 0.0208(17) 0.028(2) 0.0282(16) 0.0067(15) 0.0035(14) -0.0035(14)
C7 0.0208(17) 0.0207(19) 0.0181(16) 0.0003(13) -0.0017(12) -0.0022(15)
C9 0.029(2) 0.032(2) 0.0342(18) 0.0127(16) 0.0109(15) 0.0110(17)
C10 0.066(3) 0.027(2) 0.0287(17) -0.0090(16) 0.0132(17) -0.019(2)
C11 0.046(2) 0.026(2) 0.0272(18) -0.0086(15) 0.0089(16) 0.0041(18)
C12 0.034(2) 0.034(2) 0.0176(15) -0.0045(15) 0.0060(14) -0.0027(17)
C13 0.034(2) 0.053(3) 0.0178(16) -0.0042(16) -0.0052(14) -0.0047(18)
C14 0.036(2) 0.059(3) 0.032(2) -0.0161(19) -0.0005(17) -0.019(2)

loop_
_atom_type_symbol
_atom_type_description
_atom_type_scat_dispersion_real
_atom_type_scat_dispersion_imag
_atom_type_scat_source
C C 0.0033 0.0016 'International Tables Vol C Tables 4.2.6.8 and 6.1.1.4'
H H 0.0000 0.0000 'International Tables Vol C Tables 4.2.6.8 and 6.1.1.4'
Fe Fe 0.3463 0.8444 'International Tables Vol C Tables 4.2.6.8 and 6.1.1.4'
N N 0.0061 0.0033 'International Tables Vol C Tables 4.2.6.8 and 6.1.1.4'
O O 0.0106 0.0060 'International Tables Vol C Tables 4.2.6.8 and 6.1.1.4'

loop_
_geom_angle_atom_site_label_1
_geom_angle_atom_site_label_2
_geom_angle_atom_site_label_3
_geom_angle
_geom_angle_site_symmetry_1
_geom_angle_site_symmetry_3
_geom_angle_publ_flag
C2 Fe1 C11 103.79(14) . . ?
C2 Fe1 C3 40.98(12) . . ?
C11 Fe1 C3 120.57(15) . . ?
C2 Fe1 C10 121.53(15) . . ?
C11 Fe1 C10 40.78(15) . . ?
C3 Fe1 C10 157.53(16) . . ?
C2 Fe1 C1 41.58(11) . . ?
C11 Fe1 C1 120.54(13) . . ?
C3 Fe1 C1 68.94(12) . . ?
C10 Fe1 C1 107.39(13) . . ?
C2 Fe1 C12 118.71(13) . . ?
C11 Fe1 C12 40.68(13) . . ?
C3 Fe1 C12 105.34(13) . . ?
C10 Fe1 C12 68.45(14) . . ?
C1 Fe1 C12 155.77(13) . . ?
C2 Fe1 C14 159.64(15) . . ?
C11 Fe1 C14 68.20(16) . . ?
C3 Fe1 C14 159.23(15) . . ?
C10 Fe1 C14 40.41(16) . . ?
C1 Fe1 C14 125.07(13) . . ?
C12 Fe1 C14 68.18(14) . . ?
C2 Fe1 C13 155.67(13) . . ?
C11 Fe1 C13 68.39(14) . . ?
C3 Fe1 C13 121.75(14) . . ?
C10 Fe1 C13 68.41(15) . . ?
C1 Fe1 C13 162.17(13) . . ?
C12 Fe1 C13 40.54(13) . . ?
C14 Fe1 C13 40.66(14) . . ?
C2 Fe1 C4 68.68(13) . . ?
C11 Fe1 C4 157.80(14) . . ?
C3 Fe1 C4 40.32(13) . . ?
C10 Fe1 C4 160.79(15) . . ?
C1 Fe1 C4 68.47(12) . . ?
C12 Fe1 C4 123.21(13) . . ?
C14 Fe1 C4 125.55(16) . . ?
C13 Fe1 C4 109.45(15) . . ?
C2 Fe1 C5 69.00(13) . . ?
C11 Fe1 C5 158.02(13) . . ?
C3 Fe1 C5 68.33(13) . . ?
C10 Fe1 C5 124.16(14) . . ?
C1 Fe1 C5 40.52(11) . . ?
C12 Fe1 C5 161.06(13) . . ?
C14 Fe1 C5 111.07(15) . . ?
C13 Fe1 C5 126.42(14) . . ?
C4 Fe1 C5 40.65(12) . . ?
C6 N1 N2 116.4(2) . . ?
C5 C1 C2 107.8(3) . . ?
C5 C1 C6 126.4(3) . . ?
C2 C1 C6 125.8(3) . . ?
C5 C1 Fe1 70.51(16) . . ?
C2 C1 Fe1 68.53(15) . . ?
C6 C1 Fe1 126.3(2) . . ?
C3 C2 C1 107.4(3) . . ?
C3 C2 Fe1 69.97(18) . . ?
C1 C2 Fe1 69.88(16) . . ?
C3 C2 H2 126.3 . . ?
C1 C2 H2 126.3 . . ?
Fe1 C2 H2 126.3 . . ?
C7 N2 N1 118.4(3) . . ?
C7 N2 H2A 120.8 . . ?
N1 N2 H2A 120.8 . . ?
C4 C3 C2 108.8(3) . . ?
C4 C3 Fe1 70.6(2) . . ?
C2 C3 Fe1 69.05(18) . . ?
C4 C3 H3 125.6 . . ?
C2 C3 H3 125.6 . . ?
Fe1 C3 H3 125.6 . . ?
C3 C4 C5 108.2(3) . . ?
C3 C4 Fe1 69.04(19) . . ?
C5 C4 Fe1 69.88(18) . . ?
C3 C4 H4 125.9 . . ?
C5 C4 H4 125.9 . . ?
Fe1 C4 H4 125.9 . . ?
C1 C5 C4 107.9(3) . . ?
C1 C5 Fe1 68.97(17) . . ?
C4 C5 Fe1 69.47(18) . . ?
C1 C5 H5 126.0 . . ?
C4 C5 H5 126.0 . . ?
Fe1 C5 H5 126.0 . . ?
N1 C6 C1 115.0(3) . . ?
N1 C6 C9 125.7(3) . . ?
C1 C6 C9 119.3(3) . . ?
C7 C8 H8A 109.5 . . ?
C7 C8 H8B 109.5 . . ?
H8A C8 H8B 109.5 . . ?
C7 C8 H8C 109.5 . . ?
H8A C8 H8C 109.5 . . ?
H8B C8 H8C 109.5 . . ?
O1 C7 N2 123.5(3) . . ?
O1 C7 C8 121.8(3) . . ?
N2 C7 C8 114.8(3) . . ?
C6 C9 H9A 109.5 . . ?
C6 C9 H9B 109.5 . . ?
H9A C9 H9B 109.5 . . ?
C6 C9 H9C 109.5 . . ?
H9A C9 H9C 109.5 . . ?
H9B C9 H9C 109.5 . . ?
C14 C10 C11 107.8(3) . . ?
C14 C10 Fe1 70.0(2) . . ?
C11 C10 Fe1 69.3(2) . . ?
C14 C10 H10 126.1 . . ?
C11 C10 H10 126.1 . . ?
Fe1 C10 H10 126.1 . . ?
C12 C11 C10 108.1(4) . . ?
C12 C11 Fe1 69.94(19) . . ?
C10 C11 Fe1 69.9(2) . . ?
C12 C11 H11 126.0 . . ?
C10 C11 H11 126.0 . . ?
Fe1 C11 H11 126.0 . . ?
C11 C12 C13 108.3(3) . . ?
C11 C12 Fe1 69.38(18) . . ?
C13 C12 Fe1 70.23(18) . . ?
C11 C12 H12 125.9 . . ?
C13 C12 H12 125.9 . . ?
Fe1 C12 H12 125.9 . . ?
C12 C13 C14 107.3(3) . . ?
C12 C13 Fe1 69.23(17) . . ?
C14 C13 Fe1 69.36(18) . . ?
C12 C13 H13 126.3 . . ?
C14 C13 H13 126.3 . . ?
Fe1 C13 H13 126.3 . . ?
C10 C14 C13 108.5(3) . . ?
C10 C14 Fe1 69.6(2) . . ?
C13 C14 Fe1 69.97(19) . . ?
C10 C14 H14 125.7 . . ?
C13 C14 H14 125.7 . . ?
Fe1 C14 H14 125.7 . . ?

loop_
_geom_bond_atom_site_label_1
_geom_bond_atom_site_label_2
_geom_bond_distance
_geom_bond_site_symmetry_2
_geom_bond_publ_flag
Fe1 C2 2.022(3) . ?
Fe1 C11 2.033(3) . ?
Fe1 C3 2.035(3) . ?
Fe1 C10 2.040(4) . ?
Fe1 C1 2.041(3) . ?
Fe1 C12 2.040(3) . ?
Fe1 C14 2.045(3) . ?
Fe1 C13 2.053(3) . ?
Fe1 C4 2.056(3) . ?
Fe1 C5 2.061(3) . ?
N1 C6 1.289(4) . ?
N1 N2 1.389(3) . ?
O1 C7 1.226(4) . ?
C1 C5 1.421(4) . ?
C1 C2 1.442(4) . ?
C1 C6 1.474(4) . ?
C2 C3 1.420(4) . ?
C2 H2 1.0000 . ?
N2 C7 1.349(4) . ?
N2 H2A 0.8800 . ?
C3 C4 1.410(5) . ?
C3 H3 1.0000 . ?
C4 C5 1.430(4) . ?
C4 H4 1.0000 . ?
C5 H5 1.0000 . ?
C6 C9 1.502(4) . ?
C8 C7 1.504(4) . ?
C8 H8A 0.9800 . ?
C8 H8B 0.9800 . ?
C8 H8C 0.9800 . ?
C9 H9A 0.9800 . ?
C9 H9B 0.9800 . ?
C9 H9C 0.9800 . ?
C10 C14 1.411(5) . ?
C10 C11 1.419(5) . ?
C10 H10 1.0000 . ?
C11 C12 1.416(5) . ?
C11 H11 1.0000 . ?
C12 C13 1.418(5) . ?
C12 H12 1.0000 . ?
C13 C14 1.424(5) . ?
C13 H13 1.0000 . ?
C14 H14 1.0000 . ?
